data_4027751
loop_
_publ_author_name
'Xin Geng'
'Joel T. Mague'
'Robert A. Pascal'

_publ_section_title
;
 Synthesis and Chiroptical Properties of Arylimines of
 Cholest-4-ene-3,6-dione
;
_journal_name_full 'Journal of Organic Chemistry'
_journal_page_first 10920
_journal_page_last 10924
_journal_paper_doi 10.1021/jo301591g
_journal_volume 77
_journal_year 2012
_chemical_absolute_configuration rm
_chemical_compound_source 'chemical synthesis'
_chemical_formula_moiety 'C34 H49 N O2'
_chemical_formula_sum 'C34 H49 N O2'
_chemical_formula_weight 503.74
_chemical_melting_point 421.0(5)
_chemical_name_systematic
; 
 3-(4-methoxyphenylimino)cholest-4-ene-6-one 
;
_space_group_IT_number 4
_symmetry_cell_setting monoclinic
_symmetry_space_group_name_Hall 'P 2yb'
_symmetry_space_group_name_H-M 'P 1 21 1'
_atom_sites_solution_hydrogens geom
_atom_sites_solution_primary direct
_atom_sites_solution_secondary difmap
_audit_creation_date 'September 28, 2012'
_audit_creation_method
;
 SHELXL and manual editing
;
_audit_update_record
;
 Sept. 28, 2012 rp036rf.cif       Initial CIF created by RAP.

 Sept. 29, 2012 Sent to CheckCIF  See rp036rf_checkcif.pdf for alerts  
                                  that were generated. Comments on these
                                  alerts are given below.
------------------------------------------------------------------------
                ALERT level A = In general: serious problem
                ALERT level B = Potentially serious problem
                ALERT level C = Check and explain
                ALERT level G = General alerts; check
------------------------------------------------------------------------
STRVA01_ALERT_2_C  Chirality of atom sites is inverted? 
    From the CIF: _refine_ls_abs_structure_Flack  1.620 
    From the CIF: _refine_ls_abs_structure_Flack_su  1.270
PLAT791_ALERT_4_G Note: The Model has Chirality at C8 (Verify)  S
PLAT791_ALERT_4_G Note: The Model has Chirality at C9 (Verify)  S
                     . . . etc . . .
PLAT791_ALERT_4_G Note: The Model has Chirality at C57 (Verify)  R
PLAT791_ALERT_4_G Note: The Model has Chirality at C60 (Verify)  R

Comment/explanation: The absolute configuration of the molecule is
                     CERTAIN because it was synthesized in two steps
                     from natural cholesterol!!!  (It has the natural
                     cholestane stereochemistry at every tetrahedral
                     carbon.)
------------------------------------------------------------------------
PLAT033_ALERT_4_C Flack x Parameter Value Deviates from Zero .... 1.600
PLAT032_ALERT_4_G Std. Uncertainty on Flack Parameter Value High  1.300 
REFLT03_ALERT_4_G ALERT: MoKa measured Friedel data cannot be used to 
                         determine absolute structure in a light-atom
                         study EXCEPT under VERY special conditions. 
                         It is preferred that Friedel data is merged 
                         in such cases.

Comment/explanation: These alerts are normal for a light-atom structure
                     in a chiral space group.  While CheckCIF suggests
                     that the Friedel data be merged, one should note
                     that these data are inequivalent and thus on first
                     principles should not be merged.  We have therefore
                     elected not to do so.
------------------------------------------------------------------------
PLAT220_ALERT_2_B Large Non-Solvent  C  Ueq(max)/Ueq(min) ... 4.2 Ratio
PLAT220_ALERT_2_C Large Non-Solvent  C  Ueq(max)/Ueq(min) ... 3.1 Ratio 
PLAT222_ALERT_3_C Large Non-Solvent  H  Uiso(max)/Uiso(min) . 4.9 Ratio 
PLAT340_ALERT_3_C Low Bond Precision on C-C Bonds .......... 0.0041 Ang
PLAT072_ALERT_2_G SHELXL First Parameter in WGHT Unusually Large.. 0.11

Comment/explanation: none of these minor alerts are particularly unusual
                     in a large, light-atom structure.  There would be
                     little point in applying restraints to the few 
                     elongated thermal ellipsoids, and the single "low 
                     bond precision and the "large" weight value are in
                     fact quite normal.
;
_cell_angle_alpha 90.00
_cell_angle_beta 90.406(4)
_cell_angle_gamma 90.00
_cell_formula_units_Z 4
_cell_length_a 8.752(2)
_cell_length_b 9.601(3)
_cell_length_c 34.398(9)
_cell_measurement_reflns_used 9875
_cell_measurement_temperature 100(2)
_cell_measurement_theta_max 28.23
_cell_measurement_theta_min 2.37
_cell_volume 2890.3(14)
_computing_cell_refinement 'Bruker SAINT (Bruker-AXS, 2009)'
_computing_data_collection 'Bruker APEX2 (Bruker-AXS, 2010)'
_computing_data_reduction 'Bruker SAINT (Bruker-AXS, 2009)'
_computing_molecular_graphics 'Bruker SHELXTL (Bruker-AXS, 2008)'
_computing_publication_material 'Bruker SHELXTL (Bruker-AXS, 2008)'
_computing_structure_refinement 'SHELXL (Sheldrick, 2008)'
_computing_structure_solution 'FLIPPER 25 (Spek, 2012)'
_diffrn_ambient_temperature 100(2)
_diffrn_measured_fraction_theta_full 0.994
_diffrn_measured_fraction_theta_max 0.994
_diffrn_measurement_device_type 'Bruker Smart APEX CCD'
_diffrn_measurement_method '\f and \w scans'
_diffrn_radiation_monochromator graphite
_diffrn_radiation_source 'fine-focus sealed tube'
_diffrn_radiation_type MoK\a
_diffrn_radiation_wavelength 0.71073
_diffrn_reflns_av_R_equivalents 0.0709
_diffrn_reflns_av_sigmaI/netI 0.0693
_diffrn_reflns_limit_h_max 11
_diffrn_reflns_limit_h_min -11
_diffrn_reflns_limit_k_max 12
_diffrn_reflns_limit_k_min -12
_diffrn_reflns_limit_l_max 45
_diffrn_reflns_limit_l_min -45
_diffrn_reflns_number 49125
_diffrn_reflns_theta_full 28.23
_diffrn_reflns_theta_max 28.23
_diffrn_reflns_theta_min 2.20
_exptl_absorpt_coefficient_mu 0.070
_exptl_absorpt_correction_T_max 0.9923
_exptl_absorpt_correction_T_min 0.6632
_exptl_absorpt_correction_type multi-scan
_exptl_absorpt_process_details 'SADABS (Sheldrick, 2009)'
_exptl_crystal_colour yellow
_exptl_crystal_density_diffrn 1.158
_exptl_crystal_description Block
_exptl_crystal_F_000 1104
_exptl_crystal_size_max 0.20
_exptl_crystal_size_mid 0.19
_exptl_crystal_size_min 0.11
_refine_diff_density_max 0.546
_refine_diff_density_min -0.351
_refine_diff_density_rms 0.091
_refine_ls_abs_structure_details 'Flack H D (1983), Acta Cryst. A39, 876-881'
_refine_ls_abs_structure_Flack 1.62(127)
_refine_ls_extinction_method none
_refine_ls_goodness_of_fit_ref 1.088
_refine_ls_hydrogen_treatment constr
_refine_ls_matrix_type full
_refine_ls_number_parameters 679
_refine_ls_number_reflns 14029
_refine_ls_number_restraints 1
_refine_ls_restrained_S_all 1.089
_refine_ls_R_factor_all 0.0909
_refine_ls_R_factor_gt 0.0739
_refine_ls_shift/su_max 0.000
_refine_ls_shift/su_mean 0.000
_refine_ls_structure_factor_coef Fsqd
_refine_ls_weighting_details 'calc w=1/[\s^2^(Fo^2^)+(0.1076P)^2^+1.1744P] where P=(Fo^2^+2Fc^2^)/3'
_refine_ls_weighting_scheme calc
_refine_ls_wR_factor_gt 0.1867
_refine_ls_wR_factor_ref 0.2017
_reflns_number_gt 11363
_reflns_number_total 14031
_reflns_threshold_expression >2\s(I)
_cod_data_source_file jo301591g_si_003.cif
_cod_data_source_block rp036rf
_cod_original_cell_volume 2890.4(13)
_cod_database_code 4027751

loop_
_symmetry_equiv_pos_as_xyz
'x, y, z'
'-x, y+1/2, -z'

loop_
_atom_site_aniso_label
_atom_site_aniso_U_11
_atom_site_aniso_U_22
_atom_site_aniso_U_33
_atom_site_aniso_U_23
_atom_site_aniso_U_13
_atom_site_aniso_U_12
O1 0.0184(10) 0.0199(11) 0.0240(11) 0.0057(9) 0.0019(8) 0.0072(8)
N1 0.0101(10) 0.0181(12) 0.0172(12) 0.0007(9) 0.0022(8) -0.0022(8)
O2 0.0127(9) 0.0265(12) 0.0300(12) -0.0093(9) 0.0055(8) 0.0002(8)
C1 0.0143(12) 0.0124(13) 0.0140(13) 0.0004(10) 0.0029(9) 0.0004(10)
C2 0.0094(11) 0.0170(14) 0.0168(13) 0.0019(11) 0.0037(9) 0.0007(10)
C3 0.0127(12) 0.0123(12) 0.0144(13) -0.0005(10) 0.0031(9) -0.0050(10)
C4 0.0122(11) 0.0127(12) 0.0150(13) 0.0000(10) 0.0021(9) -0.0009(10)
C5 0.0117(11) 0.0131(13) 0.0163(13) -0.0001(10) -0.0002(9) -0.0013(10)
C6 0.0138(12) 0.0140(13) 0.0125(12) -0.0008(10) -0.0001(9) -0.0005(10)
C7 0.0086(11) 0.0221(15) 0.0156(13) 0.0044(11) -0.0009(9) 0.0022(10)
C8 0.0110(11) 0.0153(13) 0.0120(12) 0.0005(10) 0.0006(9) -0.0008(10)
C9 0.0092(11) 0.0126(13) 0.0131(12) -0.0017(10) 0.0006(9) -0.0002(9)
C10 0.0061(10) 0.0135(13) 0.0134(12) 0.0002(10) 0.0005(9) 0.0015(9)
C11 0.0090(11) 0.0202(14) 0.0175(13) 0.0065(11) 0.0015(9) 0.0013(10)
C12 0.0135(12) 0.0206(14) 0.0169(14) 0.0023(11) 0.0032(10) 0.0008(11)
C13 0.0116(11) 0.0139(13) 0.0137(13) -0.0012(10) 0.0022(9) 0.0019(10)
C14 0.0092(11) 0.0160(13) 0.0168(13) 0.0013(11) -0.0003(9) -0.0011(10)
C15 0.0112(12) 0.0241(15) 0.0184(14) 0.0064(12) 0.0037(9) 0.0046(11)
C16 0.0122(12) 0.031(2) 0.0189(14) 0.0072(13) 0.0026(10) 0.0007(11)
C17 0.0122(12) 0.0199(14) 0.0140(13) -0.0006(11) 0.0018(9) -0.0009(10)
C18 0.0190(13) 0.0201(15) 0.0190(14) -0.0039(12) 0.0003(10) 0.0017(11)
C19 0.0110(11) 0.0119(13) 0.0185(13) -0.0021(10) 0.0019(9) -0.0001(9)
C20 0.0138(12) 0.024(2) 0.0171(14) 0.0022(12) 0.0052(10) 0.0014(11)
C21 0.0203(14) 0.039(2) 0.025(2) 0.0132(14) 0.0047(12) 0.0041(13)
C22 0.0184(14) 0.031(2) 0.021(2) 0.0038(13) 0.0050(11) -0.0068(12)
C23 0.0180(14) 0.026(2) 0.025(2) 0.0040(13) 0.0088(11) -0.0006(12)
C24 0.0184(13) 0.025(2) 0.024(2) 0.0007(13) 0.0042(11) -0.0033(12)
C25 0.0195(13) 0.027(2) 0.022(2) 0.0035(13) 0.0032(11) -0.0027(12)
C26 0.023(2) 0.041(2) 0.037(2) 0.006(2) 0.0001(13) -0.0064(14)
C27 0.0250(14) 0.024(2) 0.023(2) 0.0025(13) 0.0010(11) -0.0021(12)
C28 0.0113(11) 0.0146(13) 0.0167(13) 0.0014(11) 0.0034(9) -0.0016(10)
C29 0.0145(12) 0.0212(15) 0.0166(14) 0.0018(11) 0.0008(10) -0.0057(11)
C30 0.0165(12) 0.0196(14) 0.0149(13) -0.0035(11) 0.0040(10) -0.0014(11)
C31 0.0145(12) 0.0183(14) 0.0217(14) -0.0002(12) 0.0058(10) 0.0008(11)
C32 0.0119(12) 0.0188(14) 0.0200(14) -0.0006(11) 0.0017(10) -0.0030(10)
C33 0.0143(12) 0.0208(15) 0.0133(13) -0.0016(11) 0.0026(10) -0.0031(11)
C34 0.0129(13) 0.034(2) 0.033(2) -0.0050(15) 0.0032(12) 0.0027(12)
O3 0.0162(9) 0.0148(10) 0.0213(11) -0.0078(8) 0.0010(8) -0.0043(7)
N2 0.0120(10) 0.0115(11) 0.0134(11) -0.0010(9) 0.0023(8) 0.0037(8)
O4 0.0115(9) 0.0249(12) 0.0275(12) 0.0077(9) 0.0046(8) 0.0000(8)
C41 0.0117(11) 0.0084(12) 0.0170(13) -0.0026(10) 0.0056(9) -0.0028(9)
C42 0.0111(11) 0.0110(12) 0.0165(13) -0.0015(10) 0.0026(9) -0.0024(9)
C43 0.0127(12) 0.0118(12) 0.0155(13) 0.0001(10) 0.0012(9) 0.0015(10)
C44 0.0108(11) 0.0112(12) 0.0160(13) -0.0025(10) -0.0002(9) 0.0011(10)
C45 0.0088(10) 0.0061(11) 0.0156(13) 0.0000(9) 0.0006(9) -0.0007(9)
C46 0.0111(11) 0.0091(12) 0.0132(12) 0.0008(10) 0.0004(9) -0.0018(9)
C47 0.0080(11) 0.0116(12) 0.0208(14) -0.0021(10) 0.0005(9) -0.0003(9)
C48 0.0083(11) 0.0107(12) 0.0152(13) 0.0015(10) 0.0017(9) -0.0020(9)
C49 0.0073(11) 0.0102(12) 0.0139(13) -0.0005(10) 0.0023(9) -0.0027(9)
C50 0.0082(11) 0.0079(12) 0.0138(12) -0.0020(9) 0.0022(9) -0.0002(9)
C51 0.0105(11) 0.0138(13) 0.0169(13) -0.0016(10) 0.0033(9) -0.0023(9)
C52 0.0121(11) 0.0071(12) 0.0158(13) -0.0006(10) 0.0043(9) -0.0043(9)
C53 0.0124(12) 0.0116(12) 0.0122(12) 0.0014(10) 0.0018(9) -0.0011(9)
C54 0.0081(11) 0.0098(12) 0.0154(13) 0.0015(10) 0.0012(9) -0.0025(9)
C55 0.0091(12) 0.027(2) 0.0206(15) -0.0046(12) 0.0041(10) -0.0016(11)
C56 0.0097(12) 0.027(2) 0.025(2) -0.0028(13) 0.0026(10) 0.0015(11)
C57 0.0118(11) 0.0177(14) 0.0163(13) -0.0029(11) 0.0030(9) 0.0015(10)
C58 0.0173(12) 0.0180(14) 0.0149(13) 0.0031(11) 0.0011(10) 0.0012(11)
C59 0.0104(11) 0.0151(13) 0.0192(14) 0.0018(11) 0.0022(9) 0.0010(10)
C60 0.0175(13) 0.0165(14) 0.0199(14) 0.0012(11) 0.0062(10) 0.0010(11)
C61 0.0252(15) 0.028(2) 0.023(2) -0.0091(13) 0.0070(12) -0.0045(13)
C62 0.0226(14) 0.0220(15) 0.024(2) -0.0011(13) 0.0078(11) 0.0042(12)
C63 0.032(2) 0.025(2) 0.024(2) -0.0024(13) 0.0124(13) 0.0036(13)
C64 0.027(2) 0.033(2) 0.024(2) -0.0040(14) 0.0023(12) 0.0014(14)
C65 0.029(2) 0.029(2) 0.025(2) 0.0013(14) 0.0066(12) 0.0032(14)
C66 0.025(2) 0.045(2) 0.042(2) 0.000(2) -0.0015(15) -0.004(2)
C67 0.032(2) 0.071(3) 0.024(2) 0.011(2) -0.0058(14) -0.015(2)
C68 0.0104(11) 0.0118(12) 0.0158(13) -0.0015(10) 0.0033(9) 0.0013(9)
C69 0.0140(12) 0.0171(14) 0.0160(14) -0.0003(11) 0.0022(10) 0.0049(10)
C70 0.0168(13) 0.0167(14) 0.0187(14) 0.0033(11) 0.0033(10) 0.0028(11)
C71 0.0136(12) 0.0113(12) 0.0200(14) 0.0014(11) 0.0039(10) 0.0009(10)
C72 0.0110(12) 0.0193(14) 0.0172(14) 0.0012(11) 0.0026(9) -0.0014(10)
C73 0.0148(12) 0.0162(13) 0.0137(13) -0.0006(10) 0.0027(10) 0.0030(10)
C74 0.0124(12) 0.0197(15) 0.032(2) 0.0041(13) 0.0025(11) -0.0011(11)

loop_
_atom_site_label
_atom_site_type_symbol
_atom_site_fract_x
_atom_site_fract_y
_atom_site_fract_z
_atom_site_U_iso_or_equiv
_atom_site_thermal_displace_type
_atom_site_occupancy
_atom_site_calc_flag
_atom_site_refinement_flags
O1 O 0.5795(2) 1.2313(2) -0.00935(6) 0.0207(5) Uani 1 d .
N1 N 1.0403(2) 1.0299(3) -0.06984(7) 0.0151(5) Uani 1 d .
O2 O 1.5932(2) 0.8467(2) -0.13201(7) 0.0230(5) Uani 1 d .
C1 C 0.9623(3) 0.8919(3) 0.02926(8) 0.0136(5) Uani 1 d .
H1A H 1.0200 0.8553 0.05192 0.016 Uiso 1 calc R
H1B H 0.9076 0.8127 0.01707 0.016 Uiso 1 calc R
C2 C 1.0758(3) 0.9516(3) -0.00008(8) 0.0144(5) Uani 1 d .
H2A H 1.1407 1.0223 0.01295 0.017 Uiso 1 calc R
H2B H 1.1432 0.8761 -0.00945 0.017 Uiso 1 calc R
C3 C 0.9944(3) 1.0176(3) -0.03438(8) 0.0131(5) Uani 1 d .
C4 C 0.8426(3) 1.0750(3) -0.02656(8) 0.0133(5) Uani 1 d .
H4 H 0.7907 1.1209 -0.04725 0.016 Uiso 1 calc R
C5 C 0.7715(3) 1.0671(3) 0.00809(8) 0.0137(5) Uani 1 d .
C6 C 0.6160(3) 1.1313(3) 0.01076(8) 0.0134(5) Uani 1 d .
C7 C 0.5051(3) 1.0608(3) 0.03735(8) 0.0154(5) Uani 1 d .
H7A H 0.4596 0.9801 0.02361 0.019 Uiso 1 calc R
H7B H 0.4215 1.1266 0.04336 0.019 Uiso 1 calc R
C8 C 0.5765(3) 1.0102(3) 0.07546(8) 0.0128(5) Uani 1 d .
H8 H 0.6043 1.0924 0.09193 0.015 Uiso 1 calc R
C9 C 0.7207(3) 0.9215(3) 0.06809(8) 0.0116(5) Uani 1 d .
H9 H 0.6869 0.8392 0.05239 0.014 Uiso 1 calc R
C10 C 0.8440(3) 0.9983(3) 0.04368(7) 0.0110(5) Uani 1 d .
C11 C 0.7839(3) 0.8638(3) 0.10680(8) 0.0156(5) Uani 1 d .
H11A H 0.8705 0.8008 0.10121 0.019 Uiso 1 calc R
H11B H 0.8237 0.9423 0.12256 0.019 Uiso 1 calc R
C12 C 0.6650(3) 0.7840(3) 0.13079(8) 0.0170(6) Uani 1 d .
H12A H 0.6384 0.6966 0.11710 0.020 Uiso 1 calc R
H12B H 0.7108 0.7588 0.15623 0.020 Uiso 1 calc R
C13 C 0.5192(3) 0.8677(3) 0.13767(8) 0.0131(5) Uani 1 d .
C14 C 0.4637(3) 0.9187(3) 0.09728(8) 0.0140(5) Uani 1 d .
H14 H 0.4502 0.8331 0.08108 0.017 Uiso 1 calc R
C15 C 0.3020(3) 0.9744(3) 0.10487(8) 0.0179(6) Uani 1 d .
H15A H 0.2395 0.9742 0.08077 0.021 Uiso 1 calc R
H15B H 0.3052 1.0700 0.11558 0.021 Uiso 1 calc R
C16 C 0.2390(3) 0.8705(3) 0.13483(9) 0.0207(6) Uani 1 d .
H16A H 0.1622 0.8088 0.12247 0.025 Uiso 1 calc R
H16B H 0.1897 0.9210 0.15645 0.025 Uiso 1 calc R
C17 C 0.3764(3) 0.7830(3) 0.15043(8) 0.0154(5) Uani 1 d .
H17 H 0.3773 0.6940 0.13530 0.018 Uiso 1 calc R
C18 C 0.5481(3) 0.9896(3) 0.16567(8) 0.0194(6) Uani 1 d .
H18A H 0.6281 1.0499 0.1551 0.029 Uiso 1 calc R
H18B H 0.5808 0.9534 0.1910 0.029 Uiso 1 calc R
H18C H 0.4538 1.0434 0.1687 0.029 Uiso 1 calc R
C19 C 0.9224(3) 1.1169(3) 0.06751(8) 0.0138(5) Uani 1 d .
H19A H 0.9892 1.1709 0.05043 0.021 Uiso 1 calc R
H19B H 0.9831 1.0761 0.0887 0.021 Uiso 1 calc R
H19C H 0.8441 1.1783 0.0784 0.021 Uiso 1 calc R
C20 C 0.3574(3) 0.7432(3) 0.19348(8) 0.0184(6) Uani 1 d .
H20 H 0.3509 0.8315 0.20881 0.022 Uiso 1 calc R
C21 C 0.4925(4) 0.6589(4) 0.20952(10) 0.0279(7) Uani 1 d .
H21A H 0.4715 0.6313 0.2364 0.042 Uiso 1 calc R
H21B H 0.5852 0.7160 0.2089 0.042 Uiso 1 calc R
H21C H 0.5071 0.5755 0.1936 0.042 Uiso 1 calc R
C22 C 0.2076(3) 0.6628(4) 0.19947(9) 0.0235(7) Uani 1 d .
H22A H 0.1239 0.7141 0.18630 0.028 Uiso 1 calc R
H22B H 0.2166 0.5708 0.18669 0.028 Uiso 1 calc R
C23 C 0.1639(3) 0.6402(3) 0.24195(9) 0.0228(6) Uani 1 d .
H23A H 0.2361 0.5731 0.25392 0.027 Uiso 1 calc R
H23B H 0.1736 0.7295 0.25613 0.027 Uiso 1 calc R
C24 C 0.0028(3) 0.5857(4) 0.24636(9) 0.0224(6) Uani 1 d .
H24A H -0.0031 0.4927 0.23400 0.027 Uiso 1 calc R
H24B H -0.0672 0.6482 0.23185 0.027 Uiso 1 calc R
C25 C -0.0551(3) 0.5729(4) 0.28835(9) 0.0231(6) Uani 1 d .
H25 H -0.0469 0.6667 0.30085 0.028 Uiso 1 calc R
C26 C -0.2231(4) 0.5307(4) 0.28805(11) 0.0336(8) Uani 1 d .
H26A H -0.2627 0.5338 0.3146 0.050 Uiso 1 calc R
H26B H -0.2332 0.4359 0.2778 0.050 Uiso 1 calc R
H26C H -0.2814 0.5953 0.2716 0.050 Uiso 1 calc R
C27 C 0.0405(4) 0.4708(3) 0.31231(9) 0.0238(6) Uani 1 d .
H27A H 0.0007 0.4664 0.3388 0.036 Uiso 1 calc R
H27B H 0.1469 0.5023 0.3130 0.036 Uiso 1 calc R
H27C H 0.0351 0.3782 0.3004 0.036 Uiso 1 calc R
C28 C 1.1852(3) 0.9824(3) -0.08235(8) 0.0142(5) Uani 1 d .
C29 C 1.1918(3) 0.9291(3) -0.12009(8) 0.0174(6) Uani 1 d .
H29 H 1.1011 0.9249 -0.13538 0.021 Uiso 1 calc R
C30 C 1.3279(3) 0.8824(3) -0.13564(8) 0.0170(6) Uani 1 d .
H30 H 1.3293 0.8426 -0.16092 0.020 Uiso 1 calc R
C31 C 1.4636(3) 0.8939(3) -0.11405(9) 0.0181(6) Uani 1 d .
C32 C 1.4601(3) 0.9518(3) -0.07687(8) 0.0169(6) Uani 1 d .
H32 H 1.5519 0.9612 -0.06222 0.020 Uiso 1 calc R
C33 C 1.3211(3) 0.9961(3) -0.06114(8) 0.0161(6) Uani 1 d .
H33 H 1.3192 1.0359 -0.03585 0.019 Uiso 1 calc R
C34 C 1.7354(3) 0.8717(4) -0.11283(10) 0.0267(7) Uani 1 d .
H34A H 1.8192 0.8402 -0.1294 0.040 Uiso 1 calc R
H34B H 1.7384 0.8206 -0.0882 0.040 Uiso 1 calc R
H34C H 1.7465 0.9717 -0.1077 0.040 Uiso 1 calc R
O3 O 0.4213(2) 0.5559(2) 0.50805(6) 0.0174(4) Uani 1 d .
N2 N -0.0406(2) 0.3533(2) 0.56853(6) 0.0123(4) Uani 1 d .
O4 O -0.5945(2) 0.1703(2) 0.62887(6) 0.0213(5) Uani 1 d .
C41 C 0.0397(3) 0.2142(3) 0.46975(8) 0.0123(5) Uani 1 d .
H41A H -0.0176 0.1771 0.44709 0.015 Uiso 1 calc R
H41B H 0.0945 0.1353 0.48206 0.015 Uiso 1 calc R
C42 C -0.0741(3) 0.2736(3) 0.49887(8) 0.0128(5) Uani 1 d .
H42A H -0.1399 0.3433 0.48571 0.015 Uiso 1 calc R
H42B H -0.1406 0.1978 0.50849 0.015 Uiso 1 calc R
C43 C 0.0079(3) 0.3419(3) 0.53319(8) 0.0133(5) Uani 1 d .
C44 C 0.1583(3) 0.3999(3) 0.52535(8) 0.0127(5) Uani 1 d .
H44 H 0.2096 0.4471 0.54590 0.015 Uiso 1 calc R
C45 C 0.2300(3) 0.3908(3) 0.49061(8) 0.0102(5) Uani 1 d .
C46 C 0.3850(3) 0.4552(3) 0.48794(7) 0.0111(5) Uani 1 d .
C47 C 0.4966(3) 0.3860(3) 0.46135(8) 0.0135(5) Uani 1 d .
H47A H 0.5443 0.3066 0.47523 0.016 Uiso 1 calc R
H47B H 0.5786 0.4531 0.45505 0.016 Uiso 1 calc R
C48 C 0.4254(3) 0.3324(3) 0.42321(8) 0.0114(5) Uani 1 d .
H48 H 0.3971 0.4133 0.40630 0.014 Uiso 1 calc R
C49 C 0.2816(3) 0.2428(3) 0.43101(8) 0.0105(5) Uani 1 d .
H49 H 0.3160 0.1616 0.44705 0.013 Uiso 1 calc R
C50 C 0.1582(3) 0.3210(3) 0.45525(8) 0.0100(5) Uani 1 d .
C51 C 0.2193(3) 0.1827(3) 0.39242(8) 0.0137(5) Uani 1 d .
H51A H 0.1320 0.1206 0.39813 0.016 Uiso 1 calc R
H51B H 0.1806 0.2603 0.37614 0.016 Uiso 1 calc R
C52 C 0.3392(3) 0.1006(3) 0.36922(8) 0.0117(5) Uani 1 d .
H52A H 0.3659 0.0145 0.38361 0.014 Uiso 1 calc R
H52B H 0.2945 0.0728 0.34387 0.014 Uiso 1 calc R
C53 C 0.4856(3) 0.1855(3) 0.36212(8) 0.0120(5) Uani 1 d .
C54 C 0.5399(3) 0.2396(3) 0.40194(8) 0.0111(5) Uani 1 d .
H54 H 0.5544 0.1554 0.41867 0.013 Uiso 1 calc R
C55 C 0.6998(3) 0.2967(3) 0.39422(9) 0.0189(6) Uani 1 d .
H55A H 0.7613 0.3010 0.41845 0.023 Uiso 1 calc R
H55B H 0.6950 0.3908 0.38245 0.023 Uiso 1 calc R
C56 C 0.7662(3) 0.1893(3) 0.36548(9) 0.0208(6) Uani 1 d .
H56A H 0.8435 0.1303 0.37866 0.025 Uiso 1 calc R
H56B H 0.8154 0.2374 0.34339 0.025 Uiso 1 calc R
C57 C 0.6288(3) 0.0979(3) 0.35068(8) 0.0153(5) Uani 1 d .
H57 H 0.6276 0.0111 0.36675 0.018 Uiso 1 calc R
C58 C 0.4560(3) 0.3031(3) 0.33276(8) 0.0168(5) Uani 1 d .
H58A H 0.3778 0.3661 0.3430 0.025 Uiso 1 calc R
H58B H 0.4204 0.2632 0.3081 0.025 Uiso 1 calc R
H58C H 0.5508 0.3550 0.3285 0.025 Uiso 1 calc R
C59 C 0.0805(3) 0.4361(3) 0.43133(8) 0.0149(5) Uani 1 d .
H59A H 0.0108 0.4887 0.4480 0.022 Uiso 1 calc R
H59B H 0.0227 0.3941 0.4098 0.022 Uiso 1 calc R
H59C H 0.1583 0.4989 0.4209 0.022 Uiso 1 calc R
C60 C 0.6522(3) 0.0537(3) 0.30816(8) 0.0179(6) Uani 1 d .
H60 H 0.6670 0.1397 0.29223 0.022 Uiso 1 calc R
C61 C 0.5160(4) -0.0271(4) 0.29121(9) 0.0254(7) Uani 1 d .
H61A H 0.4261 0.0336 0.2903 0.038 Uiso 1 calc R
H61B H 0.4946 -0.1081 0.3076 0.038 Uiso 1 calc R
H61C H 0.5403 -0.0584 0.2648 0.038 Uiso 1 calc R
C62 C 0.7971(3) -0.0368(3) 0.30460(9) 0.0230(6) Uani 1 d .
H62A H 0.8718 -0.0068 0.32466 0.028 Uiso 1 calc R
H62B H 0.7698 -0.1348 0.31013 0.028 Uiso 1 calc R
C63 C 0.8736(4) -0.0303(4) 0.26498(9) 0.0271(7) Uani 1 d .
H63A H 0.9308 -0.1177 0.26054 0.032 Uiso 1 calc R
H63B H 0.7941 -0.0225 0.24448 0.032 Uiso 1 calc R
C64 C 0.9826(4) 0.0927(4) 0.26183(10) 0.0279(7) Uani 1 d .
H64A H 1.0578 0.0872 0.28342 0.034 Uiso 1 calc R
H64B H 0.9236 0.1798 0.26520 0.034 Uiso 1 calc R
C65 C 1.0695(4) 0.1012(4) 0.22342(10) 0.0278(7) Uani 1 d .
H65 H 1.1134 0.0070 0.21815 0.033 Uiso 1 calc R
C66 C 1.2009(4) 0.2043(4) 0.22447(12) 0.0374(9) Uani 1 d .
H66A H 1.2461 0.2112 0.1986 0.056 Uiso 1 calc R
H66B H 1.2785 0.1724 0.2431 0.056 Uiso 1 calc R
H66C H 1.1628 0.2959 0.2324 0.056 Uiso 1 calc R
C67 C 0.9640(4) 0.1378(5) 0.18961(11) 0.0425(10) Uani 1 d .
H67A H 1.0241 0.1468 0.1658 0.064 Uiso 1 calc R
H67B H 0.9123 0.2261 0.1950 0.064 Uiso 1 calc R
H67C H 0.8878 0.0639 0.1862 0.064 Uiso 1 calc R
C68 C -0.1847(3) 0.3076(3) 0.58070(8) 0.0126(5) Uani 1 d .
C69 C -0.1930(3) 0.2529(3) 0.61861(8) 0.0157(5) Uani 1 d .
H69 H -0.1030 0.2475 0.63415 0.019 Uiso 1 calc R
C70 C -0.3307(3) 0.2069(3) 0.63353(9) 0.0174(6) Uani 1 d .
H70 H -0.3341 0.1680 0.65892 0.021 Uiso 1 calc R
C71 C -0.4648(3) 0.2174(3) 0.61130(8) 0.0149(5) Uani 1 d .
C72 C -0.4599(3) 0.2761(3) 0.57438(8) 0.0158(5) Uani 1 d .
H72 H -0.5512 0.2865 0.55956 0.019 Uiso 1 calc R
C73 C -0.3211(3) 0.3196(3) 0.55923(8) 0.0149(5) Uani 1 d .
H73 H -0.3183 0.3582 0.53381 0.018 Uiso 1 calc R
C74 C -0.7356(3) 0.1937(3) 0.60927(10) 0.0212(6) Uani 1 d .
H74A H -0.8200 0.1636 0.6259 0.032 Uiso 1 calc R
H74B H -0.7376 0.1404 0.5850 0.032 Uiso 1 calc R
H74C H -0.7464 0.2931 0.6035 0.032 Uiso 1 calc R

loop_
_atom_type_symbol
_atom_type_description
_atom_type_scat_dispersion_real
_atom_type_scat_dispersion_imag
_atom_type_scat_source
C C 0.0033 0.0016 'International Tables Vol C Tables 4.2.6.8 and 6.1.1.4'
H H 0.0000 0.0000 'International Tables Vol C Tables 4.2.6.8 and 6.1.1.4'
N N 0.0061 0.0033 'International Tables Vol C Tables 4.2.6.8 and 6.1.1.4'
O O 0.0106 0.0060 'International Tables Vol C Tables 4.2.6.8 and 6.1.1.4'

loop_
_geom_angle_atom_site_label_1
_geom_angle_atom_site_label_2
_geom_angle_atom_site_label_3
_geom_angle
C3 N1 C28 122.8(2)
C31 O2 C34 117.2(2)
C2 C1 C10 113.9(2)
C2 C1 H1A 108.78
C10 C1 H1A 108.78
C2 C1 H1B 108.78
C10 C1 H1B 108.78
H1A C1 H1B 107.7
C3 C2 C1 111.5(2)
C3 C2 H2A 109.33
C1 C2 H2A 109.33
C3 C2 H2B 109.33
C1 C2 H2B 109.33
H2A C2 H2B 108.0
N1 C3 C4 115.3(2)
N1 C3 C2 128.8(2)
C4 C3 C2 115.9(2)
C5 C4 C3 124.4(2)
C5 C4 H4 117.8
C3 C4 H4 117.79
C4 C5 C6 117.1(2)
C4 C5 C10 122.7(2)
C6 C5 C10 120.1(2)
O1 C6 C5 121.4(2)
O1 C6 C7 122.1(2)
C5 C6 C7 116.4(2)
C6 C7 C8 113.9(2)
C6 C7 H7A 108.8
C8 C7 H7A 108.8
C6 C7 H7B 108.79
C8 C7 H7B 108.79
H7A C7 H7B 107.7
C14 C8 C7 110.1(2)
C14 C8 C9 107.2(2)
C7 C8 C9 111.3(2)
C14 C8 H8 109.38
C7 C8 H8 109.4
C9 C8 H8 109.38
C11 C9 C8 110.2(2)
C11 C9 C10 112.9(2)
C8 C9 C10 113.4(2)
C11 C9 H9 106.60
C8 C9 H9 106.60
C10 C9 H9 106.60
C5 C10 C1 107.8(2)
C5 C10 C9 110.6(2)
C1 C10 C9 109.2(2)
C5 C10 C19 106.6(2)
C1 C10 C19 111.1(2)
C9 C10 C19 111.5(2)
C12 C11 C9 113.7(2)
C12 C11 H11A 108.81
C9 C11 H11A 108.81
C12 C11 H11B 108.8
C9 C11 H11B 108.81
H11A C11 H11B 107.7
C13 C12 C11 113.0(2)
C13 C12 H12A 108.98
C11 C12 H12A 109.0
C13 C12 H12B 108.98
C11 C12 H12B 108.98
H12A C12 H12B 107.8
C12 C13 C18 111.3(2)
C12 C13 C14 106.5(2)
C18 C13 C14 111.8(2)
C12 C13 C17 116.3(2)
C18 C13 C17 110.5(2)
C14 C13 C17 99.9(2)
C8 C14 C15 119.0(2)
C8 C14 C13 115.1(2)
C15 C14 C13 103.9(2)
C8 C14 H14 105.94
C15 C14 H14 105.9
C13 C14 H14 105.94
C14 C15 C16 102.9(2)
C14 C15 H15A 111.19
C16 C15 H15A 111.2
C14 C15 H15B 111.2
C16 C15 H15B 111.2
H15A C15 H15B 109.1
C15 C16 C17 107.5(2)
C15 C16 H16A 110.2
C17 C16 H16A 110.2
C15 C16 H16B 110.2
C17 C16 H16B 110.2
H16A C16 H16B 108.5
C20 C17 C13 119.5(2)
C20 C17 C16 112.1(2)
C13 C17 C16 103.9(2)
C20 C17 H17 106.9
C13 C17 H17 106.87
C16 C17 H17 106.9
C13 C18 H18A 109.47
C13 C18 H18B 109.47
H18A C18 H18B 109.5
C13 C18 H18C 109.47
H18A C18 H18C 109.5
H18B C18 H18C 109.5
C10 C19 H19A 109.47
C10 C19 H19B 109.47
H19A C19 H19B 109.5
C10 C19 H19C 109.47
H19A C19 H19C 109.5
H19B C19 H19C 109.5
C21 C20 C22 110.1(3)
C21 C20 C17 112.9(2)
C22 C20 C17 110.6(2)
C21 C20 H20 107.7
C22 C20 H20 107.7
C17 C20 H20 107.7
C20 C21 H21A 109.5
C20 C21 H21B 109.5
H21A C21 H21B 109.5
C20 C21 H21C 109.5
H21A C21 H21C 109.5
H21B C21 H21C 109.5
C23 C22 C20 114.8(3)
C23 C22 H22A 108.6
C20 C22 H22A 108.6
C23 C22 H22B 108.6
C20 C22 H22B 108.6
H22A C22 H22B 107.5
C24 C23 C22 112.7(3)
C24 C23 H23A 109.1
C22 C23 H23A 109.1
C24 C23 H23B 109.1
C22 C23 H23B 109.1
H23A C23 H23B 107.8
C23 C24 C25 115.8(3)
C23 C24 H24A 108.3
C25 C24 H24A 108.3
C23 C24 H24B 108.3
C25 C24 H24B 108.3
H24A C24 H24B 107.4
C26 C25 C27 111.0(3)
C26 C25 C24 109.8(3)
C27 C25 C24 112.0(3)
C26 C25 H25 108.0
C27 C25 H25 108.0
C24 C25 H25 108.0
C25 C26 H26A 109.5
C25 C26 H26B 109.5
H26A C26 H26B 109.5
C25 C26 H26C 109.5
H26A C26 H26C 109.5
H26B C26 H26C 109.5
C25 C27 H27A 109.5
C25 C27 H27B 109.5
H27A C27 H27B 109.5
C25 C27 H27C 109.5
H27A C27 H27C 109.5
H27B C27 H27C 109.5
C29 C28 C33 118.6(2)
C29 C28 N1 116.3(2)
C33 C28 N1 124.8(2)
C30 C29 C28 121.3(3)
C30 C29 H29 119.4
C28 C29 H29 119.4
C29 C30 C31 119.9(3)
C29 C30 H30 120.0
C31 C30 H30 120.0
O2 C31 C32 124.6(3)
O2 C31 C30 115.8(3)
C32 C31 C30 119.5(2)
C31 C32 C33 120.0(3)
C31 C32 H32 120.0
C33 C32 H32 120.0
C28 C33 C32 120.5(3)
C28 C33 H33 119.7
C32 C33 H33 119.7
O2 C34 H34A 109.5
O2 C34 H34B 109.5
H34A C34 H34B 109.5
O2 C34 H34C 109.5
H34A C34 H34C 109.5
H34B C34 H34C 109.5
C43 N2 C68 123.7(2)
C71 O4 C74 117.3(2)
C42 C41 C50 114.0(2)
C42 C41 H41A 108.76
C50 C41 H41A 108.76
C42 C41 H41B 108.76
C50 C41 H41B 108.76
H41A C41 H41B 107.7
C43 C42 C41 111.2(2)
C43 C42 H42A 109.39
C41 C42 H42A 109.39
C43 C42 H42B 109.39
C41 C42 H42B 109.39
H42A C42 H42B 108.0
N2 C43 C44 116.4(2)
N2 C43 C42 127.4(2)
C44 C43 C42 116.3(2)
C45 C44 C43 124.2(2)
C45 C44 H44 117.88
C43 C44 H44 117.9
C44 C45 C46 116.9(2)
C44 C45 C50 122.8(2)
C46 C45 C50 120.2(2)
O3 C46 C45 121.5(2)
O3 C46 C47 121.7(2)
C45 C46 C47 116.8(2)
C46 C47 C48 114.0(2)
C46 C47 H47A 108.75
C48 C47 H47A 108.75
C46 C47 H47B 108.75
C48 C47 H47B 108.75
H47A C47 H47B 107.6
C54 C48 C47 109.8(2)
C54 C48 C49 107.1(2)
C47 C48 C49 111.3(2)
C54 C48 H48 109.51
C47 C48 H48 109.51
C49 C48 H48 109.51
C51 C49 C48 110.0(2)
C51 C49 C50 113.4(2)
C48 C49 C50 113.0(2)
C51 C49 H49 106.67
C48 C49 H49 106.67
C50 C49 H49 106.67
C45 C50 C59 106.9(2)
C45 C50 C41 108.0(2)
C59 C50 C41 110.8(2)
C45 C50 C49 110.8(2)
C59 C50 C49 111.5(2)
C41 C50 C49 108.8(2)
C52 C51 C49 113.5(2)
C52 C51 H51A 108.87
C49 C51 H51A 108.87
C52 C51 H51B 108.87
C49 C51 H51B 108.87
H51A C51 H51B 107.7
C53 C52 C51 112.5(2)
C53 C52 H52A 109.11
C51 C52 H52A 109.11
C53 C52 H52B 109.11
C51 C52 H52B 109.11
H52A C52 H52B 107.8
C58 C53 C54 112.8(2)
C58 C53 C52 110.9(2)
C54 C53 C52 106.9(2)
C58 C53 C57 111.2(2)
C54 C53 C57 99.4(2)
C52 C53 C57 115.1(2)
C55 C54 C48 118.5(2)
C55 C54 C53 104.1(2)
C48 C54 C53 115.1(2)
C55 C54 H54 106.1
C48 C54 H54 106.07
C53 C54 H54 106.07
C54 C55 C56 102.8(2)
C54 C55 H55A 111.22
C56 C55 H55A 111.2
C54 C55 H55B 111.2
C56 C55 H55B 111.2
H55A C55 H55B 109.1
C55 C56 C57 106.9(2)
C55 C56 H56A 110.3
C57 C56 H56A 110.3
C55 C56 H56B 110.3
C57 C56 H56B 110.3
H56A C56 H56B 108.6
C60 C57 C53 120.1(2)
C60 C57 C56 110.8(2)
C53 C57 C56 103.4(2)
C60 C57 H57 107.3
C53 C57 H57 107.32
C56 C57 H57 107.3
C53 C58 H58A 109.47
C53 C58 H58B 109.47
H58A C58 H58B 109.5
C53 C58 H58C 109.47
H58A C58 H58C 109.5
H58B C58 H58C 109.5
C50 C59 H59A 109.47
C50 C59 H59B 109.47
H59A C59 H59B 109.5
C50 C59 H59C 109.47
H59A C59 H59C 109.5
H59B C59 H59C 109.5
C61 C60 C57 113.1(2)
C61 C60 C62 108.8(3)
C57 C60 C62 110.3(2)
C61 C60 H60 108.2
C57 C60 H60 108.2
C62 C60 H60 108.2
C60 C61 H61A 109.5
C60 C61 H61B 109.5
H61A C61 H61B 109.5
C60 C61 H61C 109.5
H61A C61 H61C 109.5
H61B C61 H61C 109.5
C63 C62 C60 114.5(3)
C63 C62 H62A 108.6
C60 C62 H62A 108.6
C63 C62 H62B 108.6
C60 C62 H62B 108.6
H62A C62 H62B 107.6
C64 C63 C62 112.0(3)
C64 C63 H63A 109.2
C62 C63 H63A 109.2
C64 C63 H63B 109.2
C62 C63 H63B 109.2
H63A C63 H63B 107.9
C63 C64 C65 114.7(3)
C63 C64 H64A 108.6
C65 C64 H64A 108.6
C63 C64 H64B 108.6
C65 C64 H64B 108.6
H64A C64 H64B 107.6
C66 C65 C67 108.9(3)
C66 C65 C64 113.3(3)
C67 C65 C64 111.7(3)
C66 C65 H65 107.6
C67 C65 H65 107.6
C64 C65 H65 107.6
C65 C66 H66A 109.5
C65 C66 H66B 109.5
H66A C66 H66B 109.5
C65 C66 H66C 109.5
H66A C66 H66C 109.5
H66B C66 H66C 109.5
C65 C67 H67A 109.5
C65 C67 H67B 109.5
H67A C67 H67B 109.5
C65 C67 H67C 109.5
H67A C67 H67C 109.5
H67B C67 H67C 109.5
N2 C68 C73 125.5(2)
N2 C68 C69 116.4(2)
C73 C68 C69 118.0(2)
C70 C69 C68 120.8(3)
C70 C69 H69 119.6
C68 C69 H69 119.59
C69 C70 C71 120.2(3)
C69 C70 H70 119.9
C71 C70 H70 119.9
O4 C71 C72 124.7(2)
O4 C71 C70 115.5(2)
C72 C71 C70 119.8(2)
C73 C72 C71 119.8(3)
C73 C72 H72 120.1
C71 C72 H72 120.1
C72 C73 C68 121.4(3)
C72 C73 H73 119.3
C68 C73 H73 119.3
O4 C74 H74A 109.47
O4 C74 H74B 109.5
H74A C74 H74B 109.5
O4 C74 H74C 109.5
H74A C74 H74C 109.5
H74B C74 H74C 109.5

loop_
_geom_bond_atom_site_label_1
_geom_bond_atom_site_label_2
_geom_bond_distance
O1 C6 1.224(3)
N1 C3 1.292(3)
N1 C28 1.418(3)
O2 C31 1.372(3)
O2 C34 1.425(4)
C1 C2 1.532(3)
C1 C10 1.539(3)
C1 H1A 0.99
C1 H1B 0.99
C2 C3 1.513(4)
C2 H2A 0.99
C2 H2B 0.99
C3 C4 1.465(3)
C4 C5 1.351(4)
C4 H4 0.95
C5 C6 1.497(4)
C5 C10 1.525(4)
C6 C7 1.500(4)
C7 C8 1.527(4)
C7 H7A 0.99
C7 H7B 0.99
C8 C14 1.522(3)
C8 C9 1.545(3)
C8 H8 1.00
C9 C11 1.541(4)
C9 C10 1.558(3)
C9 H9 1.00
C10 C19 1.559(4)
C11 C12 1.537(4)
C11 H11A 0.99
C11 H11B 0.99
C12 C13 1.528(4)
C12 H12A 0.99
C12 H12B 0.99
C13 C18 1.536(4)
C13 C14 1.548(4)
C13 C17 1.557(4)
C14 C15 1.537(3)
C14 H14 1.00
C15 C16 1.539(4)
C15 H15A 0.99
C15 H15B 0.99
C16 C17 1.559(4)
C16 H16A 0.99
C16 H16B 0.99
C17 C20 1.539(4)
C17 H17 1.00
C18 H18A 0.98
C18 H18B 0.98
C18 H18C 0.98
C19 H19A 0.98
C19 H19B 0.98
C19 H19C 0.98
C20 C21 1.533(4)
C20 C22 1.536(4)
C20 H20 1.00
C21 H21A 0.98
C21 H21B 0.98
C21 H21C 0.98
C22 C23 1.529(4)
C22 H22A 0.99
C22 H22B 0.99
C23 C24 1.512(4)
C23 H23A 0.99
C23 H23B 0.99
C24 C25 1.539(4)
C24 H24A 0.99
C24 H24B 0.99
C25 C26 1.525(4)
C25 C27 1.527(4)
C25 H25 1.00
C26 H26A 0.98
C26 H26B 0.98
C26 H26C 0.98
C27 H27A 0.98
C27 H27B 0.98
C27 H27C 0.98
C28 C29 1.397(4)
C28 C33 1.397(4)
C29 C30 1.384(4)
C29 H29 0.95
C30 C31 1.400(4)
C30 H30 0.95
C31 C32 1.395(4)
C32 C33 1.401(4)
C32 H32 0.95
C33 H33 0.95
C34 H34A 0.98
C34 H34B 0.98
C34 H34C 0.98
O3 C46 1.229(3)
N2 C43 1.295(3)
N2 C68 1.403(3)
O4 C71 1.367(3)
O4 C74 1.420(3)
C41 C42 1.528(3)
C41 C50 1.544(3)
C41 H41A 0.99
C41 H41B 0.99
C42 C43 1.526(4)
C42 H42A 0.99
C42 H42B 0.99
C43 C44 1.456(3)
C44 C45 1.356(3)
C44 H44 0.95
C45 C46 1.494(3)
C45 C50 1.521(3)
C46 C47 1.499(3)
C47 C48 1.537(4)
C47 H47A 0.99
C47 H47B 0.99
C48 C54 1.531(3)
C48 C49 1.549(3)
C48 H48 1.00
C49 C51 1.543(4)
C49 C50 1.562(3)
C49 H49 1.00
C50 C59 1.533(4)
C51 C52 1.541(3)
C51 H51A 0.99
C51 H51B 0.99
C52 C53 1.540(3)
C52 H52A 0.99
C52 H52B 0.99
C53 C58 1.536(4)
C53 C54 1.537(4)
C53 C57 1.562(4)
C54 C55 1.528(3)
C54 H54 1.00
C55 C56 1.545(4)
C55 H55A 0.99
C55 H55B 0.99
C56 C57 1.571(4)
C56 H56A 0.99
C56 H56B 0.99
C57 C60 1.538(4)
C57 H57 1.00
C58 H58A 0.98
C58 H58B 0.98
C58 H58C 0.98
C59 H59A 0.98
C59 H59B 0.98
C59 H59C 0.98
C60 C61 1.534(4)
C60 C62 1.543(4)
C60 H60 1.00
C61 H61A 0.98
C61 H61B 0.98
C61 H61C 0.98
C62 C63 1.524(4)
C62 H62A 0.99
C62 H62B 0.99
C63 C64 1.522(5)
C63 H63A 0.99
C63 H63B 0.99
C64 C65 1.531(4)
C64 H64A 0.99
C64 H64B 0.99
C65 C66 1.517(5)
C65 C67 1.521(5)
C65 H65 1.00
C66 H66A 0.98
C66 H66B 0.98
C66 H66C 0.98
C67 H67A 0.98
C67 H67B 0.98
C67 H67C 0.98
C68 C73 1.403(4)
C68 C69 1.408(4)
C69 C70 1.386(4)
C69 H69 0.95
C70 C71 1.400(4)
C70 H70 0.95
C71 C72 1.390(4)
C72 C73 1.390(4)
C72 H72 0.95
C73 H73 0.95
C74 H74A 0.98
C74 H74B 0.98
C74 H74C 0.98
